data_1513800
loop_
_publ_author_name
'Li, Zhanxian'
'Liu, Xingjiang'
'Zhao, Wanying'
'Wang, Sheng'
'Zhou, Wan'
'Wei, Liuhe'
'Yu, Mingming'

_publ_section_title
;
 Naked-eye detection of c1-c4 alcohols based on ground-state
 intramolecular proton transfer.
;
_journal_issue 5
_journal_name_full 'Analytical chemistry'
_journal_page_first 2521
_journal_page_last 2525
_journal_paper_doi 10.1021/ac403550t
_journal_volume 86
_journal_year 2014
_chemical_formula_moiety 'C20 H18 N2 O4'
_chemical_formula_sum 'C20 H18 N2 O4'
_chemical_formula_weight 350.36
_chemical_name_systematic
; 
 ? 
;
_space_group_IT_number 14
_symmetry_cell_setting monoclinic
_symmetry_space_group_name_Hall '-P 2yn'
_symmetry_space_group_name_H-M 'P 1 21/n 1'
_atom_sites_solution_hydrogens geom
_atom_sites_solution_primary direct
_atom_sites_solution_secondary difmap
_audit_creation_method SHELXL-97
_cell_angle_alpha 90.00
_cell_angle_beta 114.168(9)
_cell_angle_gamma 90.00
_cell_formula_units_Z 4
_cell_length_a 17.9227(13)
_cell_length_b 5.0106(3)
_cell_length_c 20.9309(16)
_cell_measurement_temperature 293(2)
_cell_volume 1714.9(2)
_computing_cell_refinement 'Bruker SMART'
_computing_data_collection 'Bruker SMART'
_computing_data_reduction 'Bruker SAINT'
_computing_molecular_graphics 'Bruker-SHELXTL (Sheldrick, G.M., 2008)'
_computing_publication_material 'Bruker-SHELXTL (Sheldrick, G.M., 2008)'
_computing_structure_refinement 'Bruker-SHELXTL (Sheldrick, G.M., 2008)'
_computing_structure_solution 'Bruker-SHELXTL (Sheldrick, G.M., 2008)'
_diffrn_ambient_temperature 293(2)
_diffrn_measured_fraction_theta_full 0.998
_diffrn_measured_fraction_theta_max 0.998
_diffrn_measurement_device_type 'Bruker APEX 2 CCD diffractometer'
_diffrn_measurement_method '\w rotation with narrow frames'
_diffrn_radiation_monochromator graphite
_diffrn_radiation_source 'fine-focus sealed tube'
_diffrn_radiation_type MoK\a
_diffrn_radiation_wavelength 0.71073
_diffrn_reflns_av_R_equivalents 0.0303
_diffrn_reflns_av_sigmaI/netI 0.0469
_diffrn_reflns_limit_h_max 10
_diffrn_reflns_limit_h_min -21
_diffrn_reflns_limit_k_max 5
_diffrn_reflns_limit_k_min -5
_diffrn_reflns_limit_l_max 24
_diffrn_reflns_limit_l_min -23
_diffrn_reflns_number 5964
_diffrn_reflns_theta_full 25.00
_diffrn_reflns_theta_max 25.00
_diffrn_reflns_theta_min 2.92
_exptl_absorpt_coefficient_mu 0.096
_exptl_absorpt_correction_T_max 0.983
_exptl_absorpt_correction_T_min 0.976
_exptl_absorpt_correction_type multi-scan
_exptl_absorpt_process_details 'SADABS v2008/1, Sheldrick, G.M., (2008)'
_exptl_crystal_colour 'pale yellow'
_exptl_crystal_density_diffrn 1.357
_exptl_crystal_density_method 'not measured'
_exptl_crystal_description block
_exptl_crystal_F_000 736
_exptl_crystal_size_max 0.25
_exptl_crystal_size_mid 0.23
_exptl_crystal_size_min 0.18
_refine_diff_density_max 0.212
_refine_diff_density_min -0.195
_refine_diff_density_rms 0.035
_refine_ls_extinction_method none
_refine_ls_goodness_of_fit_ref 1.017
_refine_ls_hydrogen_treatment constr
_refine_ls_matrix_type full
_refine_ls_number_parameters 237
_refine_ls_number_reflns 3002
_refine_ls_number_restraints 0
_refine_ls_restrained_S_all 1.017
_refine_ls_R_factor_all 0.1035
_refine_ls_R_factor_gt 0.0548
_refine_ls_shift/su_max 0.000
_refine_ls_shift/su_mean 0.000
_refine_ls_structure_factor_coef Fsqd
_refine_ls_weighting_details 'calc w=1/[\s^2^(Fo^2^)+(0.0602P)^2^+0.3996P] where P=(Fo^2^+2Fc^2^)/3'
_refine_ls_weighting_scheme calc
_refine_ls_wR_factor_gt 0.1243
_refine_ls_wR_factor_ref 0.1503
_reflns_number_gt 1816
_reflns_number_total 3002
_reflns_threshold_expression >2sigma(I)
_cod_data_source_file ac403550t_si_001.cif
_cod_data_source_block yumm
_cod_depositor_comments
;
The following automatic conversions were performed:

'_symmetry_cell_setting' value 'Monoclinic' changed to 'monoclinic'
according to
/usr/data/users/saulius/crontab/automatic-downloads/current/ACS/lib/dictionaries/cif_core.dic
dictionary named 'cif_core.dic' version 2.4.2 from 2011-04-26.

Automatic conversion script
Id: cif_fix_values 2281 2013-09-26 08:29:07Z andrius 
;
_cod_original_sg_symbol_H-M P21/n
_cod_database_code 1513800

loop_
_symmetry_equiv_pos_as_xyz
'x, y, z'
'-x+1/2, y+1/2, -z+1/2'
'-x, -y, -z'
'x-1/2, -y-1/2, z-1/2'

loop_
_atom_site_label
_atom_site_type_symbol
_atom_site_fract_x
_atom_site_fract_y
_atom_site_fract_z
_atom_site_U_iso_or_equiv
_atom_site_adp_type
_atom_site_occupancy
_atom_site_symmetry_multiplicity
_atom_site_calc_flag
_atom_site_refinement_flags
N1 N 0.74326(12) 0.2297(4) 0.01476(10) 0.0439(5) Uani 1 1 d .
N2 N 0.60225(13) 0.7479(4) -0.06401(10) 0.0493(6) Uani 1 1 d .
O3 O 0.85844(11) -0.1279(4) 0.02626(9) 0.0590(5) Uani 1 1 d .
C9 C 0.74016(15) 0.0756(5) 0.12451(12) 0.0412(6) Uani 1 1 d .
C13 C 0.68404(15) 0.3994(5) 0.00879(12) 0.0427(6) Uani 1 1 d .
C10 C 0.77118(15) 0.0657(4) 0.07213(12) 0.0393(6) Uani 1 1 d .
C15 C 0.57383(16) 0.9141(5) -0.12368(13) 0.0452(6) Uani 1 1 d .
C14 C 0.65690(16) 0.5726(5) -0.05328(13) 0.0493(7) Uani 1 1 d .
H14 H 0.6803 0.5530 -0.0853 0.059 Uiso 1 1 calc R
C5 C 0.83445(15) -0.1213(5) 0.08027(12) 0.0429(6) Uani 1 1 d .
O4 O 0.49153(14) 1.0988(4) -0.07039(11) 0.0760(7) Uani 1 1 d .
H4 H 0.5141 0.9759 -0.0435 0.114 Uiso 1 1 calc R
C16 C 0.51390(16) 1.0944(5) -0.12527(14) 0.0490(7) Uani 1 1 d .
C8 C 0.77309(17) -0.0940(5) 0.18349(13) 0.0502(7) Uani 1 1 d .
H8 H 0.7529 -0.0880 0.2179 0.060 Uiso 1 1 calc R
C6 C 0.86466(16) -0.2811(5) 0.13821(13) 0.0498(7) Uani 1 1 d .
H6 H 0.9061 -0.4021 0.1434 0.060 Uiso 1 1 calc R
C7 C 0.83416(17) -0.2654(5) 0.18974(13) 0.0515(7) Uani 1 1 d .
H7 H 0.8562 -0.3745 0.2290 0.062 Uiso 1 1 calc R
C12 C 0.64845(16) 0.4189(5) 0.05721(13) 0.0499(7) Uani 1 1 d .
H12 H 0.6066 0.5401 0.0504 0.060 Uiso 1 1 calc R
C20 C 0.59717(18) 0.9146(6) -0.17924(15) 0.0619(8) Uani 1 1 d .
H20 H 0.6368 0.7955 -0.1795 0.074 Uiso 1 1 calc R
C11 C 0.67646(16) 0.2575(5) 0.11407(13) 0.0500(7) Uani 1 1 d .
H11 H 0.6534 0.2670 0.1465 0.060 Uiso 1 1 calc R
C4 C 0.92848(16) -0.2810(6) 0.03514(14) 0.0551(7) Uani 1 1 d .
H4A H 0.9294 -0.3135 -0.0102 0.066 Uiso 1 1 calc R
H4B H 0.9255 -0.4523 0.0555 0.066 Uiso 1 1 calc R
C19 C 0.56159(19) 1.0917(6) -0.23436(15) 0.0655(9) Uani 1 1 d .
H19 H 0.5774 1.0916 -0.2715 0.079 Uiso 1 1 calc R
C17 C 0.47884(18) 1.2706(6) -0.18005(15) 0.0617(8) Uani 1 1 d .
H17 H 0.4391 1.3904 -0.1803 0.074 Uiso 1 1 calc R
C3 C 1.00598(19) -0.1412(6) 0.08162(15) 0.0554(7) Uani 1 1 d .
O1 O 1.06945(13) -0.2927(4) 0.09028(12) 0.0814(7) Uani 1 1 d .
O2 O 1.01052(15) 0.0764(5) 0.10605(13) 0.0891(8) Uani 1 1 d .
C18 C 0.50293(18) 1.2675(6) -0.23397(15) 0.0617(8) Uani 1 1 d .
H18 H 0.4793 1.3860 -0.2710 0.074 Uiso 1 1 calc R
C2 C 1.1508(2) -0.1794(8) 0.1288(3) 0.1219(16) Uani 1 1 d .
H2A H 1.1673 -0.0820 0.0967 0.146 Uiso 1 1 calc R
H2B H 1.1490 -0.0546 0.1635 0.146 Uiso 1 1 calc R
C1 C 1.2068(3) -0.3744(11) 0.1612(3) 0.147(2) Uani 1 1 d .
H1A H 1.2061 -0.5042 0.1272 0.221 Uiso 1 1 calc R
H1B H 1.1933 -0.4594 0.1962 0.221 Uiso 1 1 calc R
H1C H 1.2603 -0.2966 0.1829 0.221 Uiso 1 1 calc R

loop_
_atom_site_aniso_label
_atom_site_aniso_U_11
_atom_site_aniso_U_22
_atom_site_aniso_U_33
_atom_site_aniso_U_23
_atom_site_aniso_U_13
_atom_site_aniso_U_12
N1 0.0473(13) 0.0376(12) 0.0411(12) 0.0012(10) 0.0124(10) 0.0031(11)
N2 0.0531(13) 0.0411(13) 0.0464(13) 0.0052(10) 0.0130(11) 0.0049(12)
O3 0.0644(13) 0.0674(13) 0.0485(11) 0.0095(9) 0.0265(10) 0.0239(11)
C9 0.0434(15) 0.0383(14) 0.0371(14) -0.0025(11) 0.0114(12) -0.0023(13)
C13 0.0453(15) 0.0373(14) 0.0386(14) -0.0002(11) 0.0102(12) 0.0020(13)
C10 0.0416(14) 0.0327(14) 0.0371(14) -0.0020(11) 0.0094(12) -0.0024(12)
C15 0.0438(15) 0.0393(15) 0.0452(15) 0.0006(12) 0.0107(13) -0.0020(13)
C14 0.0496(17) 0.0473(16) 0.0460(16) 0.0023(13) 0.0145(13) 0.0035(14)
C5 0.0441(15) 0.0410(15) 0.0393(14) -0.0013(12) 0.0125(12) 0.0035(13)
O4 0.0764(15) 0.0859(17) 0.0729(15) 0.0149(12) 0.0379(13) 0.0260(13)
C16 0.0434(16) 0.0491(17) 0.0481(16) 0.0021(13) 0.0123(13) 0.0018(14)
C8 0.0597(18) 0.0499(17) 0.0414(15) 0.0026(13) 0.0211(14) -0.0017(15)
C6 0.0465(15) 0.0457(16) 0.0491(16) 0.0043(13) 0.0114(13) 0.0089(14)
C7 0.0581(17) 0.0455(16) 0.0419(15) 0.0080(13) 0.0112(13) 0.0017(15)
C12 0.0509(17) 0.0435(16) 0.0513(16) -0.0010(13) 0.0168(14) 0.0075(13)
C20 0.0643(19) 0.0608(19) 0.0600(18) 0.0095(15) 0.0249(16) 0.0131(16)
C11 0.0567(17) 0.0524(17) 0.0443(15) -0.0013(13) 0.0240(13) 0.0026(15)
C4 0.0592(18) 0.0530(17) 0.0538(16) -0.0032(14) 0.0239(14) 0.0151(16)
C19 0.073(2) 0.069(2) 0.0537(18) 0.0137(16) 0.0245(17) 0.0026(18)
C17 0.0547(18) 0.0538(18) 0.0623(19) 0.0034(15) 0.0095(15) 0.0102(15)
C3 0.065(2) 0.0487(18) 0.0541(17) 0.0016(14) 0.0265(15) 0.0043(16)
O1 0.0519(13) 0.0681(14) 0.1056(17) -0.0146(13) 0.0133(12) 0.0054(12)
O2 0.0992(19) 0.0589(15) 0.1141(19) -0.0239(13) 0.0488(16) -0.0096(13)
C18 0.065(2) 0.0508(18) 0.0544(18) 0.0072(14) 0.0091(16) 0.0008(17)
C2 0.062(2) 0.082(3) 0.169(4) 0.005(3) -0.007(3) -0.007(2)
C1 0.065(3) 0.155(5) 0.183(5) 0.008(4) 0.012(3) -0.009(3)

loop_
_atom_type_symbol
_atom_type_description
_atom_type_scat_dispersion_real
_atom_type_scat_dispersion_imag
_atom_type_scat_source
C C 0.0033 0.0016 'International Tables Vol C Tables 4.2.6.8 and 6.1.1.4'
H H 0.0000 0.0000 'International Tables Vol C Tables 4.2.6.8 and 6.1.1.4'
O O 0.0106 0.0060 'International Tables Vol C Tables 4.2.6.8 and 6.1.1.4'
N N 0.0061 0.0033 'International Tables Vol C Tables 4.2.6.8 and 6.1.1.4'

loop_
_geom_angle_atom_site_label_1
_geom_angle_atom_site_label_2
_geom_angle_atom_site_label_3
_geom_angle
C13 N1 C10 117.3(2)
C14 N2 C15 122.6(2)
C5 O3 C4 117.85(19)
C11 C9 C8 123.2(2)
C11 C9 C10 116.9(2)
C8 C9 C10 119.9(2)
N1 C13 C12 124.0(2)
N1 C13 C14 115.1(2)
C12 C13 C14 120.8(2)
N1 C10 C9 122.6(2)
N1 C10 C5 119.1(2)
C9 C10 C5 118.3(2)
C20 C15 C16 118.2(2)
C20 C15 N2 128.3(2)
C16 C15 N2 113.5(2)
N2 C14 C13 121.3(2)
O3 C5 C6 125.2(2)
O3 C5 C10 114.9(2)
C6 C5 C10 119.9(2)
O4 C16 C17 120.0(3)
O4 C16 C15 118.7(2)
C17 C16 C15 121.3(3)
C7 C8 C9 119.8(2)
C5 C6 C7 120.9(2)
C8 C7 C6 121.2(2)
C11 C12 C13 118.5(2)
C19 C20 C15 120.3(3)
C12 C11 C9 120.6(2)
O3 C4 C3 111.5(2)
C18 C19 C20 119.8(3)
C18 C17 C16 119.4(3)
O2 C3 O1 124.4(3)
O2 C3 C4 125.9(3)
O1 C3 C4 109.7(2)
C3 O1 C2 117.5(3)
C17 C18 C19 121.0(3)
C1 C2 O1 111.1(3)

loop_
_geom_bond_atom_site_label_1
_geom_bond_atom_site_label_2
_geom_bond_distance
N1 C13 1.325(3)
N1 C10 1.370(3)
N2 C14 1.265(3)
N2 C15 1.411(3)
O3 C5 1.365(3)
O3 C4 1.417(3)
C9 C11 1.406(3)
C9 C8 1.414(3)
C9 C10 1.419(3)
C13 C12 1.405(3)
C13 C14 1.470(3)
C10 C5 1.426(3)
C15 C20 1.388(4)
C15 C16 1.394(3)
C5 C6 1.367(3)
O4 C16 1.363(3)
C16 C17 1.378(4)
C8 C7 1.355(4)
C6 C7 1.397(3)
C12 C11 1.354(3)
C20 C19 1.387(4)
C4 C3 1.503(4)
C19 C18 1.374(4)
C17 C18 1.364(4)
C3 O2 1.193(3)
C3 O1 1.317(3)
O1 C2 1.461(4)
C2 C1 1.366(5)
